data_7029901
loop_
_publ_author_name
'Li, Ting'
'Huang, Xi-He'
'Zhao, Ya-Feng'
'Li, Hao-Hong'
'Wu, Shu-Ting'
'Huang, Chang-Cang'

_publ_section_title
;
 An unusual double T5(2) water tape trapped in silver(I) coordination
 polymer hosts: influence of the solvent on the assembly of
 Ag(I)-4,4'-bipyridine chains with trans-cyclohexanedicarboxylate and
 their luminescent properties.
;
_journal_issue 41
_journal_name_full 'Dalton transactions (Cambridge, England : 2003)'
_journal_page_first 12872
_journal_page_last 12881
_journal_paper_doi 10.1039/c2dt31847d
_journal_volume 41
_journal_year 2012
_chemical_formula_moiety 'C48 H42 Ag4 N8 O4, 2(N O3), 10(H2 O)'
_chemical_formula_sum 'C48 H62 Ag4 N10 O20'
_chemical_formula_weight 1530.56
_chemical_name_systematic
;
?
;
_space_group_IT_number 2
_symmetry_cell_setting triclinic
_symmetry_space_group_name_Hall '-P 1'
_symmetry_space_group_name_H-M 'P -1'
_atom_sites_solution_hydrogens mixed
_atom_sites_solution_primary direct
_atom_sites_solution_secondary difmap
_audit_creation_method SHELXL-97
_cell_angle_alpha 104.95(4)
_cell_angle_beta 107.92(3)
_cell_angle_gamma 104.48(4)
_cell_formula_units_Z 1
_cell_length_a 10.143(4)
_cell_length_b 11.404(4)
_cell_length_c 14.197(6)
_cell_measurement_reflns_used 4952
_cell_measurement_temperature 293(2)
_cell_measurement_theta_max 27.4855
_cell_measurement_theta_min 3.0042
_cell_volume 1409.4(12)
_computing_cell_refinement 'CrystalClear (Rigaku Inc., 2007)'
_computing_data_collection 'CrystalClear (Rigaku Inc., 2007)'
_computing_data_reduction 'CrystalClear (Rigaku Inc., 2007)'
_computing_structure_refinement 'SHELXL-97 (Sheldrick, 1997)'
_computing_structure_solution 'SHELXS-97 (Sheldrick, 1990)'
_diffrn_ambient_temperature 293(2)
_diffrn_detector_area_resol_mean 28.5714
_diffrn_measured_fraction_theta_full 0.978
_diffrn_measured_fraction_theta_max 0.978
_diffrn_measurement_device_type
;
Rigaku Mercury CCD Saturn724
;
_diffrn_measurement_method dtprofit.ref
_diffrn_radiation_monochromator graphite
_diffrn_radiation_source 'fine-focus sealed tube'
_diffrn_radiation_type MoK\a
_diffrn_radiation_wavelength 0.71073
_diffrn_reflns_av_R_equivalents 0.0280
_diffrn_reflns_av_sigmaI/netI 0.0283
_diffrn_reflns_limit_h_max 12
_diffrn_reflns_limit_h_min -12
_diffrn_reflns_limit_k_max 13
_diffrn_reflns_limit_k_min -13
_diffrn_reflns_limit_l_max 16
_diffrn_reflns_limit_l_min -16
_diffrn_reflns_number 6199
_diffrn_reflns_theta_full 25.03
_diffrn_reflns_theta_max 25.03
_diffrn_reflns_theta_min 3.00
_diffrn_standards_decay_% None
_diffrn_standards_interval_count None
_diffrn_standards_interval_time None
_diffrn_standards_number None
_exptl_absorpt_coefficient_mu 1.453
_exptl_absorpt_correction_T_max 0.8450
_exptl_absorpt_correction_T_min 0.4967
_exptl_absorpt_correction_type numerical
_exptl_crystal_colour Colorless
_exptl_crystal_density_diffrn 1.803
_exptl_crystal_density_method 'not measured'
_exptl_crystal_description Prism
_exptl_crystal_F_000 768
_exptl_crystal_size_max 0.56
_exptl_crystal_size_mid 0.27
_exptl_crystal_size_min 0.12
_refine_diff_density_max 1.100
_refine_diff_density_min -0.946
_refine_diff_density_rms 0.083
_refine_ls_extinction_method none
_refine_ls_goodness_of_fit_ref 1.050
_refine_ls_hydrogen_treatment constr
_refine_ls_matrix_type full
_refine_ls_number_parameters 344
_refine_ls_number_reflns 4869
_refine_ls_number_restraints 14
_refine_ls_restrained_S_all 1.071
_refine_ls_R_factor_all 0.0448
_refine_ls_R_factor_gt 0.0421
_refine_ls_shift/su_max 0.000
_refine_ls_shift/su_mean 0.000
_refine_ls_structure_factor_coef Fsqd
_refine_ls_weighting_details 'calc w=1/[\s^2^(Fo^2^)+(0.0309P)^2^+3.7590P] where P=(Fo^2^+2Fc^2^)/3'
_refine_ls_weighting_scheme calc
_refine_ls_wR_factor_gt 0.0942
_refine_ls_wR_factor_ref 0.0959
_reflns_number_gt 4628
_reflns_number_total 4869
_reflns_threshold_expression >2sigma(I)
_cod_data_source_file c2dt31847d.txt
_cod_data_source_block a1
_cod_depositor_comments
;
The following automatic conversions were performed:

'_symmetry_cell_setting' value 'Triclinic' changed to 'triclinic'
according to
/usr/data/users/saulius/automatic-downloads/retrospective/RSC/lib/dictionaries/cif_core.dic
dictionary named 'cif_core.dic' version 2.4.2 from
2011-04-26.

'_exptl_absorpt_correction_type' value 'Numerical'
changed to 'numerical' according to
/usr/data/users/saulius/automatic-downloads/retrospective/RSC/lib/dictionaries/cif_core.dic
dictionary named 'cif_core.dic' version 2.4.2 from 2011-04-26.

Automatic conversion script
Id: cif_fix_values 2281 2013-09-26 08:29:07Z andrius 
;
_cod_original_cell_volume 1409.5(10)
_cod_database_code 7029901

loop_
_symmetry_equiv_pos_as_xyz
'x, y, z'
'-x, -y, -z'

loop_
_atom_site_label
_atom_site_type_symbol
_atom_site_fract_x
_atom_site_fract_y
_atom_site_fract_z
_atom_site_U_iso_or_equiv
_atom_site_adp_type
_atom_site_occupancy
_atom_site_symmetry_multiplicity
_atom_site_calc_flag
_atom_site_refinement_flags
Ag1 Ag 0.00942(4) 0.04722(3) 0.13098(3) 0.04467(12) Uani 1 1 d .
Ag2 Ag 0.31074(5) 0.24877(3) 0.35179(3) 0.05472(14) Uani 1 1 d .
N4 N 0.3211(4) 1.0696(3) 0.3751(3) 0.0405(8) Uani 1 1 d .
N3 N 0.3264(4) 0.4505(3) 0.3829(3) 0.0409(8) Uani 1 1 d .
N2 N 0.0012(4) 0.8562(3) 0.1329(3) 0.0370(8) Uani 1 1 d .
N1 N 0.0132(4) 0.2417(3) 0.1467(3) 0.0356(8) Uani 1 1 d .
C16 C 0.4245(5) 1.0247(4) 0.3571(3) 0.0390(9) Uani 1 1 d .
H16A H 0.4940 1.0750 0.3397 0.047 Uiso 1 1 calc R
C17 C 0.4335(5) 0.9081(4) 0.3630(3) 0.0356(9) Uani 1 1 d .
H17A H 0.5074 0.8813 0.3494 0.043 Uiso 1 1 calc R
C18 C 0.3316(4) 0.8301(4) 0.3894(3) 0.0328(8) Uani 1 1 d .
C19 C 0.2261(5) 0.8789(4) 0.4101(4) 0.0412(10) Uani 1 1 d .
H19A H 0.1565 0.8318 0.4292 0.049 Uiso 1 1 calc R
C20 C 0.2244(5) 0.9957(4) 0.4025(4) 0.0460(11) Uani 1 1 d .
H20A H 0.1528 1.0256 0.4169 0.055 Uiso 1 1 calc R
C15 C 0.2252(6) 0.4959(4) 0.4032(4) 0.0476(11) Uani 1 1 d .
H15A H 0.1509 0.4422 0.4147 0.057 Uiso 1 1 calc R
C14 C 0.2244(6) 0.6178(4) 0.4081(4) 0.0470(11) Uani 1 1 d .
H14A H 0.1505 0.6442 0.4221 0.056 Uiso 1 1 calc R
C13 C 0.3337(5) 0.7013(4) 0.3922(3) 0.0325(8) Uani 1 1 d .
C12 C 0.4415(5) 0.6556(4) 0.3750(4) 0.0435(10) Uani 1 1 d .
H12A H 0.5196 0.7086 0.3665 0.052 Uiso 1 1 calc R
C11 C 0.4336(5) 0.5317(4) 0.3703(4) 0.0484(11) Uani 1 1 d .
H11A H 0.5071 0.5033 0.3578 0.058 Uiso 1 1 calc R
C6 C 0.1144(4) 0.8186(4) 0.1278(3) 0.0345(9) Uani 1 1 d .
H6A H 0.1928 0.8753 0.1222 0.041 Uiso 1 1 calc R
C7 C 0.1208(4) 0.7005(4) 0.1304(3) 0.0328(8) Uani 1 1 d .
H7A H 0.2019 0.6788 0.1264 0.039 Uiso 1 1 calc R
C8 C 0.0054(4) 0.6133(4) 0.1391(3) 0.0298(8) Uani 1 1 d .
C9 C -0.1119(5) 0.6532(4) 0.1441(4) 0.0430(10) Uani 1 1 d .
H9A H -0.1918 0.5987 0.1499 0.052 Uiso 1 1 calc R
C10 C -0.1103(5) 0.7721(4) 0.1406(4) 0.0474(11) Uani 1 1 d .
H10A H -0.1905 0.7959 0.1438 0.057 Uiso 1 1 calc R
C5 C -0.0920(5) 0.2848(4) 0.1638(4) 0.0411(10) Uani 1 1 d .
H5A H -0.1642 0.2320 0.1775 0.049 Uiso 1 1 calc R
C4 C -0.0987(5) 0.4035(4) 0.1619(4) 0.0399(10) Uani 1 1 d .
H4A H -0.1744 0.4288 0.1736 0.048 Uiso 1 1 calc R
C3 C 0.0087(4) 0.4855(3) 0.1425(3) 0.0289(8) Uani 1 1 d .
C2 C 0.1182(4) 0.4401(4) 0.1261(3) 0.0316(8) Uani 1 1 d .
H2A H 0.1926 0.4914 0.1132 0.038 Uiso 1 1 calc R
C1 C 0.1174(4) 0.3210(4) 0.1289(3) 0.0348(9) Uani 1 1 d .
H1A H 0.1923 0.2936 0.1179 0.042 Uiso 1 1 calc R
C21 C 0.3632(5) 0.1334(4) 0.1247(4) 0.0410(10) Uani 1 1 d .
C22 C 0.4181(5) 0.0777(4) -0.0391(4) 0.0431(10) Uani 1 1 d .
H22A H 0.4154 0.1598 -0.0454 0.052 Uiso 1 1 calc R
H22B H 0.3183 0.0137 -0.0783 0.052 Uiso 1 1 calc R
C23 C 0.4680(5) 0.0928(4) 0.0768(3) 0.0351(9) Uani 1 1 d .
H23A H 0.5670 0.1605 0.1160 0.042 Uiso 1 1 calc R
C24 C 0.4786(5) -0.0353(5) 0.0876(4) 0.0459(11) Uani 1 1 d .
H24A H 0.5156 -0.0243 0.1622 0.055 Uiso 1 1 calc R
H24B H 0.3806 -0.1024 0.0522 0.055 Uiso 1 1 calc R
O1 O 0.2284(4) 0.0682(3) 0.0785(3) 0.0576(9) Uani 1 1 d .
O2 O 0.4209(4) 0.2327(4) 0.2098(3) 0.0643(10) Uani 1 1 d .
OW1 O 0.4691(5) 0.5822(4) 0.9015(4) 0.0839(13) Uani 1 1 d .
H1 H 0.5246 0.6497 0.8987 0.101 Uiso 1 1 d R
H2 H 0.5094 0.5250 0.8991 0.101 Uiso 1 1 d R
OW2 O 0.5662(4) 0.3709(4) 0.9000(3) 0.0701(11) Uani 1 1 d .
H3 H 0.4853 0.3161 0.8501 0.084 Uiso 1 1 d R
H4 H 0.5609 0.3732 0.9590 0.084 Uiso 1 1 d R
OW3 O 0.3152(5) 0.1933(4) 0.7165(4) 0.0800(12) Uani 1 1 d .
H5 H 0.2607 0.1152 0.6987 0.096 Uiso 1 1 d R
H6 H 0.2650 0.2305 0.6835 0.096 Uiso 1 1 d R
OW4 O 0.1800(6) 0.3449(5) 0.6225(4) 0.116(2) Uani 1 1 d .
H7 H 0.1062 0.3166 0.5634 0.139 Uiso 1 1 d R
H8 H 0.2284 0.4240 0.6361 0.139 Uiso 1 1 d R
OW5 O 0.2888(4) 0.6142(3) 0.6711(2) 0.0899(14) Uani 1 1 d .
H9 H 0.2155 0.6398 0.6618 0.108 Uiso 1 1 d R
H10 H 0.3676 0.6792 0.7124 0.108 Uiso 1 1 d R
N5 N 0.1070(4) 0.8492(3) 0.6309(2) 0.0857(16) Uani 1 1 d RD
O8 O 0.2342(4) 0.8947(3) 0.6847(2) 0.118(2) Uiso 0.656(9) 1 d PRD
O7 O 0.0552(4) 0.9190(3) 0.5930(2) 0.118(2) Uiso 0.656(9) 1 d PRD
O6 O 0.0665(4) 0.7326(3) 0.5858(2) 0.118(2) Uiso 0.656(9) 1 d PRD
O3 O 0.1187(4) 0.9559(3) 0.7052(2) 0.112(4) Uiso 0.344(9) 1 d PRD
O5 O -0.0383(4) 0.7912(3) 0.5996(2) 0.112(4) Uiso 0.344(9) 1 d PRD
O4 O 0.2037(4) 0.8180(3) 0.6214(2) 0.112(4) Uiso 0.344(9) 1 d PRD

loop_
_atom_site_aniso_label
_atom_site_aniso_U_11
_atom_site_aniso_U_22
_atom_site_aniso_U_33
_atom_site_aniso_U_23
_atom_site_aniso_U_13
_atom_site_aniso_U_12
Ag1 0.0549(2) 0.02823(18) 0.0696(3) 0.02647(16) 0.03407(19) 0.02436(16)
Ag2 0.0747(3) 0.0317(2) 0.0717(3) 0.02666(18) 0.0316(2) 0.02998(19)
N4 0.053(2) 0.0287(18) 0.045(2) 0.0159(16) 0.0186(17) 0.0221(17)
N3 0.057(2) 0.0273(18) 0.043(2) 0.0155(15) 0.0186(17) 0.0212(17)
N2 0.0418(19) 0.0277(17) 0.054(2) 0.0211(16) 0.0239(17) 0.0191(15)
N1 0.0372(18) 0.0249(17) 0.049(2) 0.0154(15) 0.0173(16) 0.0148(14)
C16 0.045(2) 0.029(2) 0.041(2) 0.0142(18) 0.0158(19) 0.0117(18)
C17 0.042(2) 0.029(2) 0.041(2) 0.0131(17) 0.0203(19) 0.0179(18)
C18 0.041(2) 0.0250(19) 0.032(2) 0.0104(16) 0.0123(17) 0.0150(17)
C19 0.048(2) 0.037(2) 0.057(3) 0.025(2) 0.030(2) 0.024(2)
C20 0.054(3) 0.041(3) 0.061(3) 0.025(2) 0.030(2) 0.030(2)
C15 0.070(3) 0.032(2) 0.058(3) 0.023(2) 0.040(3) 0.020(2)
C14 0.066(3) 0.033(2) 0.062(3) 0.022(2) 0.041(3) 0.025(2)
C13 0.043(2) 0.0250(19) 0.033(2) 0.0118(16) 0.0153(17) 0.0171(17)
C12 0.044(2) 0.030(2) 0.064(3) 0.022(2) 0.026(2) 0.0176(19)
C11 0.050(3) 0.033(2) 0.070(3) 0.020(2) 0.025(2) 0.026(2)
C6 0.036(2) 0.028(2) 0.044(2) 0.0175(18) 0.0183(18) 0.0117(17)
C7 0.031(2) 0.030(2) 0.044(2) 0.0161(17) 0.0166(17) 0.0150(17)
C8 0.034(2) 0.0250(19) 0.036(2) 0.0140(16) 0.0155(16) 0.0140(16)
C9 0.042(2) 0.036(2) 0.073(3) 0.032(2) 0.036(2) 0.0212(19)
C10 0.045(2) 0.040(2) 0.084(3) 0.035(2) 0.040(2) 0.027(2)
C5 0.038(2) 0.029(2) 0.067(3) 0.023(2) 0.027(2) 0.0149(18)
C4 0.037(2) 0.032(2) 0.063(3) 0.022(2) 0.027(2) 0.0195(18)
C3 0.032(2) 0.0219(18) 0.033(2) 0.0105(15) 0.0116(16) 0.0109(15)
C2 0.033(2) 0.028(2) 0.042(2) 0.0159(17) 0.0187(17) 0.0136(16)
C1 0.036(2) 0.032(2) 0.044(2) 0.0173(18) 0.0170(18) 0.0186(18)
C21 0.055(3) 0.035(2) 0.058(3) 0.026(2) 0.036(2) 0.029(2)
C22 0.052(3) 0.041(2) 0.062(3) 0.030(2) 0.034(2) 0.032(2)
C23 0.036(2) 0.028(2) 0.051(2) 0.0161(18) 0.0249(19) 0.0160(17)
C24 0.060(3) 0.055(3) 0.055(3) 0.034(2) 0.037(2) 0.040(2)
O1 0.050(2) 0.050(2) 0.094(3) 0.0290(19) 0.050(2) 0.0227(17)
O2 0.069(2) 0.067(2) 0.063(2) 0.0113(19) 0.0325(19) 0.042(2)
OW1 0.118(4) 0.061(3) 0.105(3) 0.044(2) 0.064(3) 0.044(3)
OW2 0.072(3) 0.068(3) 0.088(3) 0.038(2) 0.045(2) 0.028(2)
OW3 0.071(3) 0.075(3) 0.108(3) 0.035(3) 0.052(3) 0.025(2)
OW4 0.125(4) 0.088(4) 0.092(4) 0.039(3) 0.006(3) 0.011(3)
OW5 0.100(3) 0.066(3) 0.097(3) 0.022(2) 0.034(3) 0.032(3)
N5 0.086(4) 0.091(4) 0.082(4) 0.049(3) 0.018(3) 0.036(3)

loop_
_atom_type_symbol
_atom_type_description
_atom_type_scat_dispersion_real
_atom_type_scat_dispersion_imag
_atom_type_scat_source
C C 0.0033 0.0016 'International Tables Vol C Tables 4.2.6.8 and 6.1.1.4'
H H 0.0000 0.0000 'International Tables Vol C Tables 4.2.6.8 and 6.1.1.4'
N N 0.0061 0.0033 'International Tables Vol C Tables 4.2.6.8 and 6.1.1.4'
O O 0.0106 0.0060 'International Tables Vol C Tables 4.2.6.8 and 6.1.1.4'
Ag Ag -0.8971 1.1015 'International Tables Vol C Tables 4.2.6.8 and 6.1.1.4'

loop_
_geom_angle_atom_site_label_1
_geom_angle_atom_site_label_2
_geom_angle_atom_site_label_3
_geom_angle
_geom_angle_site_symmetry_1
_geom_angle_site_symmetry_3
N1 Ag1 N2 173.03(13) . 1_545
N1 Ag1 O1 95.41(12) . .
N2 Ag1 O1 89.70(12) 1_545 .
N1 Ag1 Ag2 73.82(10) . .
N2 Ag1 Ag2 103.19(11) 1_545 .
O1 Ag1 Ag2 73.96(10) . .
N4 Ag2 N3 161.89(13) 1_545 .
N4 Ag2 O2 97.10(13) 1_545 .
N3 Ag2 O2 96.19(14) . .
N4 Ag2 Ag1 83.78(11) 1_545 .
N3 Ag2 Ag1 110.88(11) . .
O2 Ag2 Ag1 78.92(9) . .
C16 N4 C20 116.6(4) . .
C16 N4 Ag2 119.5(3) . 1_565
C20 N4 Ag2 123.9(3) . 1_565
C11 N3 C15 116.5(4) . .
C11 N3 Ag2 119.3(3) . .
C15 N3 Ag2 123.8(3) . .
C6 N2 C10 116.9(3) . .
C6 N2 Ag1 119.0(3) . 1_565
C10 N2 Ag1 124.2(3) . 1_565
C5 N1 C1 117.0(3) . .
C5 N1 Ag1 123.4(3) . .
C1 N1 Ag1 119.3(3) . .
N4 C16 C17 123.6(4) . .
N4 C16 H16A 118.2 . .
C17 C16 H16A 118.2 . .
C16 C17 C18 119.9(4) . .
C16 C17 H17A 120.0 . .
C18 C17 H17A 120.0 . .
C19 C18 C17 116.1(4) . .
C19 C18 C13 122.3(4) . .
C17 C18 C13 121.6(4) . .
C20 C19 C18 120.4(4) . .
C20 C19 H19A 119.8 . .
C18 C19 H19A 119.8 . .
N4 C20 C19 123.4(4) . .
N4 C20 H20A 118.3 . .
C19 C20 H20A 118.3 . .
N3 C15 C14 123.6(4) . .
N3 C15 H15A 118.2 . .
C14 C15 H15A 118.2 . .
C15 C14 C13 120.0(4) . .
C15 C14 H14A 120.0 . .
C13 C14 H14A 120.0 . .
C12 C13 C14 116.1(4) . .
C12 C13 C18 121.9(4) . .
C14 C13 C18 121.9(4) . .
C11 C12 C13 120.2(4) . .
C11 C12 H12A 119.9 . .
C13 C12 H12A 119.9 . .
N3 C11 C12 123.5(4) . .
N3 C11 H11A 118.3 . .
C12 C11 H11A 118.3 . .
N2 C6 C7 123.4(4) . .
N2 C6 H6A 118.3 . .
C7 C6 H6A 118.3 . .
C6 C7 C8 119.8(4) . .
C6 C7 H7A 120.1 . .
C8 C7 H7A 120.1 . .
C9 C8 C7 116.4(3) . .
C9 C8 C3 122.3(4) . .
C7 C8 C3 121.4(3) . .
C10 C9 C8 120.3(4) . .
C10 C9 H9A 119.9 . .
C8 C9 H9A 119.9 . .
N2 C10 C9 123.3(4) . .
N2 C10 H10A 118.3 . .
C9 C10 H10A 118.3 . .
N1 C5 C4 123.3(4) . .
N1 C5 H5A 118.3 . .
C4 C5 H5A 118.3 . .
C5 C4 C3 119.7(4) . .
C5 C4 H4A 120.2 . .
C3 C4 H4A 120.2 . .
C2 C3 C4 116.4(3) . .
C2 C3 C8 122.0(3) . .
C4 C3 C8 121.6(3) . .
C1 C2 C3 120.6(4) . .
C1 C2 H2A 119.7 . .
C3 C2 H2A 119.7 . .
N1 C1 C2 122.9(4) . .
N1 C1 H1A 118.5 . .
C2 C1 H1A 118.5 . .
O1 C21 O2 124.3(4) . .
O1 C21 C23 118.5(4) . .
O2 C21 C23 117.2(4) . .
C23 C22 C24 111.8(4) . 2_655
C23 C22 H22A 109.3 . .
C24 C22 H22A 109.3 2_655 .
C23 C22 H22B 109.3 . .
C24 C22 H22B 109.3 2_655 .
H22A C22 H22B 107.9 . .
C22 C23 C21 111.6(3) . .
C22 C23 C24 109.4(3) . .
C21 C23 C24 110.5(3) . .
C22 C23 H23A 108.4 . .
C21 C23 H23A 108.4 . .
C24 C23 H23A 108.4 . .
C22 C24 C23 111.1(4) 2_655 .
C22 C24 H24A 109.4 2_655 .
C23 C24 H24A 109.4 . .
C22 C24 H24B 109.4 2_655 .
C23 C24 H24B 109.4 . .
H24A C24 H24B 108.0 . .
C21 O1 Ag1 134.5(3) . .
C21 O2 Ag2 121.0(3) . .
H1 OW1 H2 110.0 . .
H3 OW2 H4 108.5 . .
H5 OW3 H6 108.8 . .
H7 OW4 H8 108.4 . .
H9 OW5 H10 108.4 . .
O4 N5 O8 49.7 . .
O4 N5 O7 127.5 . .
O8 N5 O7 115.7 . .
O4 N5 O6 68.3 . .
O8 N5 O6 111.8 . .
O7 N5 O6 123.8 . .
O4 N5 O5 136.2 . .
O8 N5 O5 160.6 . .
O7 N5 O5 76.4 . .
O6 N5 O5 68.0 . .
O4 N5 O3 126.5 . .
O8 N5 O3 77.0 . .
O7 N5 O3 67.6 . .
O6 N5 O3 153.7 . .
O5 N5 O3 95.4 . .
O4 O8 N5 64.4 . .
O4 O8 O3 120.6 . .
N5 O8 O3 56.3 . .
N5 O7 O3 60.6 . .
N5 O7 O5 55.3 . .
O3 O7 O5 82.4 . .
N5 O6 O4 53.9 . .
N5 O6 O5 59.8 . .
O4 O6 O5 113.6 . .
N5 O3 O7 51.8 . .
N5 O3 O8 46.7 . .
O7 O3 O8 84.6 . .
N5 O5 O6 52.2 . .
N5 O5 O7 48.3 . .
O6 O5 O7 90.8 . .
O8 O4 N5 65.9 . .
O8 O4 O6 116.6 . .
N5 O4 O6 57.8 . .

loop_
_geom_bond_atom_site_label_1
_geom_bond_atom_site_label_2
_geom_bond_distance
_geom_bond_site_symmetry_2
Ag1 N1 2.160(3) .
Ag1 N2 2.167(3) 1_545
Ag1 O1 2.528(3) .
Ag1 Ag2 3.366(3) .
Ag2 N4 2.175(3) 1_545
Ag2 N3 2.183(3) .
Ag2 O2 2.578(4) .
N4 C16 1.339(6) .
N4 C20 1.347(6) .
N4 Ag2 2.175(3) 1_565
N3 C11 1.331(6) .
N3 C15 1.333(6) .
N2 C6 1.338(5) .
N2 C10 1.341(5) .
N2 Ag1 2.167(3) 1_565
N1 C5 1.342(5) .
N1 C1 1.343(5) .
C16 C17 1.378(6) .
C16 H16A 0.9300 .
C17 C18 1.397(6) .
C17 H17A 0.9300 .
C18 C19 1.396(6) .
C18 C13 1.484(5) .
C19 C20 1.367(6) .
C19 H19A 0.9300 .
C20 H20A 0.9300 .
C15 C14 1.377(6) .
C15 H15A 0.9300 .
C14 C13 1.387(6) .
C14 H14A 0.9300 .
C13 C12 1.383(6) .
C12 C11 1.378(6) .
C12 H12A 0.9300 .
C11 H11A 0.9300 .
C6 C7 1.374(5) .
C6 H6A 0.9300 .
C7 C8 1.394(5) .
C7 H7A 0.9300 .
C8 C9 1.392(5) .
C8 C3 1.479(5) .
C9 C10 1.365(6) .
C9 H9A 0.9300 .
C10 H10A 0.9300 .
C5 C4 1.378(6) .
C5 H5A 0.9300 .
C4 C3 1.394(6) .
C4 H4A 0.9300 .
C3 C2 1.393(5) .
C2 C1 1.368(5) .
C2 H2A 0.9300 .
C1 H1A 0.9300 .
C21 O1 1.241(6) .
C21 O2 1.270(6) .
C21 C23 1.528(5) .
C22 C23 1.513(6) .
C22 C24 1.527(6) 2_655
C22 H22A 0.9700 .
C22 H22B 0.9700 .
C23 C24 1.534(6) .
C23 H23A 0.9800 .
C24 C22 1.527(6) 2_655
C24 H24A 0.9700 .
C24 H24B 0.9700 .
OW1 H1 0.8505 .
OW1 H2 0.8509 .
OW2 H3 0.8507 .
OW2 H4 0.8503 .
OW3 H5 0.8450 .
OW3 H6 0.8492 .
OW4 H7 0.8503 .
OW4 H8 0.8507 .
OW5 H9 0.8512 .
OW5 H10 0.8507 .
N5 O4 1.1579 .
N5 O8 1.1714 .
N5 O7 1.2068 .
N5 O6 1.2137 .
N5 O5 1.3282 .
N5 O3 1.3393 .
O8 O4 0.9786 .
O8 O3 1.5678 .
O7 O3 1.4206 .
O7 O5 1.5702 .
O6 O4 1.3326 .
O6 O5 1.4249 .

loop_
_geom_hbond_atom_site_label_D
_geom_hbond_atom_site_label_H
_geom_hbond_atom_site_label_A
_geom_hbond_distance_DH
_geom_hbond_distance_HA
_geom_hbond_distance_DA
_geom_hbond_angle_DHA
_geom_hbond_site_symmetry_A
OW1 H1 O2 0.85 2.39 3.134(6) 147.0 2_666
OW1 H2 OW2 0.85 1.98 2.820(6) 167.3 .
OW2 H3 OW3 0.85 1.99 2.827(7) 169.6 .
OW2 H4 OW1 0.85 2.05 2.880(6) 165.3 2_667
OW3 H5 O3 0.85 2.06 2.866(5) 159.0 1_545
OW3 H5 O7 0.85 2.37 3.164(6) 157.0 1_545
OW3 H5 O8 0.85 2.41 3.171(6) 150.2 1_545
OW3 H6 OW4 0.85 1.97 2.810(7) 169.8 .
OW4 H7 O5 0.85 2.11 2.826(6) 141.2 2_566
OW4 H7 O6 0.85 2.12 2.963(6) 173.2 2_566
OW4 H8 OW5 0.85 1.98 2.806(6) 163.6 .
OW5 H9 O6 0.85 2.23 3.010 153.2 .
OW5 H9 O4 0.85 2.27 2.849 125.4 .
OW5 H10 O2 0.85 1.93 2.724(5) 154.9 2_666
